data_2017735
loop_
_publ_author_name
'Marushima, Yuta'
'Uchiumi, Yuri'
'Ogu, Kenichi'
'Hori, Akiko'

_publ_section_title
;
 Intermolecular \p-stacking and F&#x00B7;&#x00B7;&#x00B7;F interactions
 of fluorine-substituted <i>meso</i>-alkynylporphyrin
;
_journal_coeditor_code BM3094
_journal_issue 8
_journal_name_full 'Acta Crystallographica Section C'
_journal_page_first o406
_journal_page_last o409
_journal_paper_doi 10.1107/S0108270110026405
_journal_volume 66
_journal_year 2010
_chemical_formula_iupac 'C50 H42 F8 N4'
_chemical_formula_moiety 'C50 H42 F8 N4'
_chemical_formula_sum 'C50 H42 F8 N4'
_chemical_formula_weight 850.88
_chemical_name_systematic
;
5,15-bis[(4-butyl-2,3,5,6-tetrafluorophenyl)ethynyl]-10,20-dipropylporphyrin
;
_space_group_IT_number 14
_symmetry_cell_setting monoclinic
_symmetry_space_group_name_Hall '-P 2yn'
_symmetry_space_group_name_H-M 'P 1 21/n 1'
_atom_sites_solution_hydrogens geom
_atom_sites_solution_primary direct
_atom_sites_solution_secondary difmap
_cell_angle_alpha 90.00
_cell_angle_beta 91.824(2)
_cell_angle_gamma 90.00
_cell_formula_units_Z 2
_cell_length_a 4.7936(8)
_cell_length_b 23.483(4)
_cell_length_c 17.628(3)
_cell_measurement_reflns_used 2297
_cell_measurement_temperature 100
_cell_measurement_theta_max 26.56
_cell_measurement_theta_min 2.47
_cell_volume 1983.3(6)
_computing_cell_refinement 'SAINT (Bruker, 2006)'
_computing_data_collection 'APEX2 (Bruker, 2006)'
_computing_data_reduction 'SAINT (Bruker, 2006)'
_computing_molecular_graphics 'SHELXTL (Sheldrick, 2008)'
_computing_publication_material 'SHELXTL (Sheldrick, 2008)'
_computing_structure_refinement 'SHELXL97 (Sheldrick, 2008)'
_computing_structure_solution 'SHELXS97 (Sheldrick, 2008)'
_diffrn_ambient_temperature 100
_diffrn_detector_area_resol_mean 8.333
_diffrn_measured_fraction_theta_full 0.977
_diffrn_measured_fraction_theta_max 0.977
_diffrn_measurement_device_type 'Bruker APEXII CCD'
_diffrn_measurement_method '\f and \w'
_diffrn_radiation_monochromator graphite
_diffrn_radiation_source 'fine-focus sealed tube'
_diffrn_radiation_type MoK\a
_diffrn_radiation_wavelength 0.71073
_diffrn_reflns_av_R_equivalents 0.0379
_diffrn_reflns_av_sigmaI/netI 0.0570
_diffrn_reflns_limit_h_max 5
_diffrn_reflns_limit_h_min -6
_diffrn_reflns_limit_k_max 28
_diffrn_reflns_limit_k_min -30
_diffrn_reflns_limit_l_max 16
_diffrn_reflns_limit_l_min -22
_diffrn_reflns_number 10839
_diffrn_reflns_theta_full 27.48
_diffrn_reflns_theta_max 27.48
_diffrn_reflns_theta_min 2.89
_exptl_absorpt_coefficient_mu 0.110
_exptl_absorpt_correction_T_max 0.9934
_exptl_absorpt_correction_T_min 0.9698
_exptl_absorpt_correction_type empirical
_exptl_absorpt_process_details '(SADABS; Sheldrick, 1996)'
_exptl_crystal_colour 'dark blue'
_exptl_crystal_density_diffrn 1.425
_exptl_crystal_density_method 'not measured'
_exptl_crystal_description prismatic
_exptl_crystal_F_000 884
_exptl_crystal_size_max 0.28
_exptl_crystal_size_mid 0.08
_exptl_crystal_size_min 0.06
_refine_diff_density_max 0.296
_refine_diff_density_min -0.252
_refine_ls_extinction_method none
_refine_ls_goodness_of_fit_ref 1.007
_refine_ls_hydrogen_treatment mixed
_refine_ls_matrix_type full
_refine_ls_number_parameters 286
_refine_ls_number_reflns 4444
_refine_ls_number_restraints 0
_refine_ls_restrained_S_all 1.007
_refine_ls_R_factor_all 0.0808
_refine_ls_R_factor_gt 0.0449
_refine_ls_shift/su_max 0.000
_refine_ls_shift/su_mean 0.000
_refine_ls_structure_factor_coef Fsqd
_refine_ls_weighting_details 'calc w=1/[\s^2^(Fo^2^)+(0.0484P)^2^+0.2590P] where P=(Fo^2^+2Fc^2^)/3'
_refine_ls_weighting_scheme calc
_refine_ls_wR_factor_gt 0.0942
_refine_ls_wR_factor_ref 0.1075
_reflns_number_gt 3019
_reflns_number_total 4444
_reflns_threshold_expression 'I > 2\s(I)'
_cod_data_source_file bm3094.cif
_cod_data_source_block I
_cod_original_cell_volume 1983.4(6)
_cod_original_sg_symbol_H-M 'P 21/n'
_cod_database_code 2017735
_cod_database_fobs_code 2017735

loop_
_symmetry_equiv_pos_as_xyz
'x, y, z'
'-x+1/2, y+1/2, -z+1/2'
'-x, -y, -z'
'x-1/2, -y-1/2, z-1/2'

loop_
_atom_site_type_symbol
_atom_site_label
_atom_site_fract_x
_atom_site_fract_y
_atom_site_fract_z
_atom_site_U_iso_or_equiv
_atom_site_adp_type
_atom_site_calc_flag
_atom_site_refinement_flags
_atom_site_occupancy
_atom_site_disorder_assembly
_atom_site_disorder_group
N N1 0.7231(3) 0.05805(6) 0.45808(8) 0.0181(3) Uani d . 1 . .
N N2 1.1486(3) -0.01859(6) 0.39257(9) 0.0176(3) Uani d . 1 . .
C C1 0.5313(3) 0.09036(7) 0.49578(10) 0.0177(4) Uani d . 1 . .
C C2 0.3769(4) 0.12542(8) 0.44186(10) 0.0213(4) Uani d . 1 . .
H H2 0.2339 0.1518 0.4531 0.026 Uiso calc R 1 . .
C C3 0.4733(4) 0.11374(8) 0.37283(10) 0.0210(4) Uani d . 1 . .
H H3 0.4117 0.1303 0.3261 0.025 Uiso calc R 1 . .
C C4 0.6872(3) 0.07136(7) 0.38311(10) 0.0174(4) Uani d . 1 . .
C C5 0.8296(3) 0.04661(7) 0.32281(10) 0.0173(4) Uani d . 1 . .
C C6 1.0383(4) 0.00462(7) 0.32744(10) 0.0173(4) Uani d . 1 . .
C C7 1.1731(4) -0.02054(8) 0.26464(10) 0.0202(4) Uani d . 1 . .
H H7 1.1356 -0.0123 0.2125 0.024 Uiso calc R 1 . .
C C8 1.3640(4) -0.05820(8) 0.29265(10) 0.0197(4) Uani d . 1 . .
H H8 1.4850 -0.0810 0.2637 0.024 Uiso calc R 1 . .
C C9 1.3507(3) -0.05737(7) 0.37386(10) 0.0176(4) Uani d . 1 . .
C C10 1.5082(4) -0.09036(7) 0.42555(10) 0.0182(4) Uani d . 1 . .
C C11 0.7440(4) 0.06466(7) 0.24792(10) 0.0197(4) Uani d . 1 . .
C C12 0.6599(4) 0.07884(8) 0.18624(10) 0.0198(4) Uani d . 1 . .
C C13 0.5474(4) 0.09299(7) 0.11293(9) 0.0175(4) Uani d . 1 . .
C C14 0.6410(4) 0.06667(7) 0.04753(10) 0.0191(4) Uani d . 1 . .
C C15 0.5263(4) 0.07866(7) -0.02279(10) 0.0200(4) Uani d . 1 . .
C C16 0.3110(4) 0.11773(8) -0.03378(10) 0.0201(4) Uani d . 1 . .
C C17 0.2229(4) 0.14469(7) 0.03123(10) 0.0195(4) Uani d . 1 . .
C C18 0.3335(4) 0.13268(7) 0.10226(10) 0.0186(4) Uani d . 1 . .
C C19 0.1800(4) 0.12897(8) -0.11140(10) 0.0250(4) Uani d . 1 . .
H H19A -0.0129 0.1429 -0.1052 0.030 Uiso calc R 1 . .
H H19B 0.1685 0.0926 -0.1397 0.030 Uiso calc R 1 . .
C C20 0.3375(4) 0.17225(8) -0.15856(10) 0.0244(4) Uani d . 1 . .
H H20A 0.5304 0.1583 -0.1646 0.029 Uiso calc R 1 . .
H H20B 0.2470 0.1743 -0.2098 0.029 Uiso calc R 1 . .
C C21 0.3507(4) 0.23186(8) -0.12539(11) 0.0282(5) Uani d . 1 . .
H H21A 0.4605 0.2310 -0.0769 0.034 Uiso calc R 1 . .
H H21B 0.1594 0.2447 -0.1144 0.034 Uiso calc R 1 . .
C C22 0.4825(5) 0.27430(9) -0.17876(12) 0.0352(5) Uani d . 1 . .
H H22A 0.6758 0.2631 -0.1874 0.053 Uiso calc R 1 . .
H H22B 0.4799 0.3124 -0.1560 0.053 Uiso calc R 1 . .
H H22C 0.3767 0.2748 -0.2272 0.053 Uiso calc R 1 . .
C C23 1.7267(4) -0.13026(7) 0.39568(10) 0.0189(4) Uani d . 1 . .
H H23A 1.8904 -0.1304 0.4313 0.023 Uiso calc R 1 . .
H H23B 1.7888 -0.1157 0.3463 0.023 Uiso calc R 1 . .
C C24 1.6221(4) -0.19151(7) 0.38523(11) 0.0213(4) Uani d . 1 . .
H H24A 1.5248 -0.2034 0.4313 0.026 Uiso calc R 1 . .
H H24B 1.4856 -0.1928 0.3419 0.026 Uiso calc R 1 . .
C C25 1.8570(4) -0.23293(8) 0.37087(11) 0.0250(4) Uani d . 1 . .
H H25A 1.9589 -0.2205 0.3265 0.038 Uiso calc R 1 . .
H H25B 1.7794 -0.2710 0.3615 0.038 Uiso calc R 1 . .
H H25C 1.9847 -0.2341 0.4154 0.038 Uiso calc R 1 . .
F F1 0.8467(2) 0.02776(4) 0.05451(6) 0.0254(3) Uani d . 1 . .
F F2 0.6238(2) 0.05077(4) -0.08358(6) 0.0273(3) Uani d . 1 . .
F F3 0.0145(2) 0.18338(4) 0.02522(6) 0.0280(3) Uani d . 1 . .
F F4 0.2343(2) 0.15987(4) 0.16276(6) 0.0256(3) Uani d . 1 . .
H H1 1.100(6) -0.0115(13) 0.4377(18) 0.089(11) Uiso d . 1 . .

loop_
_atom_site_aniso_label
_atom_site_aniso_U_11
_atom_site_aniso_U_22
_atom_site_aniso_U_33
_atom_site_aniso_U_12
_atom_site_aniso_U_13
_atom_site_aniso_U_23
N1 0.0205(8) 0.0192(8) 0.0144(8) -0.0016(6) 0.0004(6) -0.0024(6)
N2 0.0200(8) 0.0182(8) 0.0145(8) 0.0002(6) -0.0008(7) -0.0006(6)
C1 0.0180(9) 0.0168(9) 0.0181(9) 0.0001(7) -0.0019(7) 0.0000(7)
C2 0.0225(10) 0.0208(10) 0.0205(10) 0.0045(8) -0.0013(8) 0.0011(8)
C3 0.0238(10) 0.0219(10) 0.0171(9) 0.0032(8) -0.0033(8) 0.0026(7)
C4 0.0187(9) 0.0177(9) 0.0156(9) -0.0018(7) -0.0017(7) 0.0011(7)
C5 0.0194(9) 0.0186(9) 0.0136(9) -0.0018(8) -0.0029(7) 0.0003(7)
C6 0.0192(9) 0.0184(9) 0.0141(9) -0.0036(7) -0.0021(7) 0.0010(7)
C7 0.0237(9) 0.0230(10) 0.0138(9) -0.0022(8) -0.0014(7) 0.0002(7)
C8 0.0215(9) 0.0216(10) 0.0161(9) -0.0003(8) 0.0019(7) -0.0025(8)
C9 0.0176(9) 0.0188(9) 0.0163(9) -0.0027(7) 0.0003(7) -0.0009(7)
C10 0.0175(9) 0.0177(9) 0.0193(9) -0.0034(7) -0.0005(7) -0.0019(7)
C11 0.0212(9) 0.0172(9) 0.0208(10) -0.0010(8) 0.0010(8) -0.0008(7)
C12 0.0215(9) 0.0201(9) 0.0180(10) -0.0012(8) 0.0017(8) 0.0003(7)
C13 0.0216(9) 0.0168(9) 0.0139(9) -0.0053(7) -0.0007(7) 0.0016(7)
C14 0.0200(9) 0.0163(9) 0.0210(10) 0.0007(7) 0.0004(8) 0.0025(7)
C15 0.0267(10) 0.0187(9) 0.0149(9) -0.0044(8) 0.0032(8) -0.0042(7)
C16 0.0248(10) 0.0190(9) 0.0164(9) -0.0060(8) -0.0028(8) 0.0024(7)
C17 0.0197(9) 0.0171(9) 0.0216(10) 0.0015(8) -0.0014(8) 0.0027(7)
C18 0.0240(10) 0.0174(9) 0.0145(9) -0.0027(8) 0.0031(8) -0.0021(7)
C19 0.0306(11) 0.0265(11) 0.0175(10) -0.0047(9) -0.0066(8) 0.0020(8)
C20 0.0316(11) 0.0256(10) 0.0156(9) -0.0021(9) -0.0047(8) 0.0018(8)
C21 0.0365(11) 0.0268(11) 0.0209(10) -0.0020(9) -0.0040(9) 0.0015(8)
C22 0.0467(13) 0.0309(11) 0.0276(12) -0.0117(10) -0.0072(10) 0.0020(9)
C23 0.0179(9) 0.0213(10) 0.0174(9) -0.0002(8) 0.0000(7) 0.0001(7)
C24 0.0213(9) 0.0210(10) 0.0217(10) 0.0003(8) 0.0013(8) -0.0005(8)
C25 0.0276(10) 0.0229(10) 0.0245(11) 0.0033(8) -0.0007(8) 0.0000(8)
F1 0.0277(6) 0.0249(6) 0.0237(6) 0.0066(5) 0.0011(5) 0.0012(5)
F2 0.0378(6) 0.0273(6) 0.0169(6) -0.0011(5) 0.0054(5) -0.0053(5)
F3 0.0277(6) 0.0270(6) 0.0290(6) 0.0075(5) -0.0033(5) 0.0030(5)
F4 0.0306(6) 0.0280(6) 0.0183(6) 0.0025(5) 0.0047(5) -0.0038(4)

loop_
_atom_type_symbol
_atom_type_description
_atom_type_scat_dispersion_real
_atom_type_scat_dispersion_imag
_atom_type_scat_source
C C 0.0033 0.0016 'International Tables Vol C Tables 4.2.6.8 and 6.1.1.4'
H H 0.0000 0.0000 'International Tables Vol C Tables 4.2.6.8 and 6.1.1.4'
N N 0.0061 0.0033 'International Tables Vol C Tables 4.2.6.8 and 6.1.1.4'
F F 0.0171 0.0103 'International Tables Vol C Tables 4.2.6.8 and 6.1.1.4'

loop_
_geom_angle_atom_site_label_1
_geom_angle_atom_site_label_2
_geom_angle_atom_site_label_3
_geom_angle_site_symmetry_1
_geom_angle_site_symmetry_3
_geom_angle
_geom_angle_publ_flag
C4 N1 C1 . . 106.00(14) ?
C6 N2 C9 . . 108.65(15) ?
C6 N2 H1 . . 127(2) ?
C9 N2 H1 . . 125(2) ?
N1 C1 C10 1 3_756 126.03(15) ?
N1 C1 C10 . 3_756 126.03(15) ?
N1 C1 C2 1 . 109.40(15) ?
N1 C1 C2 . . 109.40(15) ?
C10 C1 C2 3_756 . 124.57(16) ?
C3 C2 C1 . . 107.21(16) ?
C3 C2 H2 . . 126.4 ?
C1 C2 H2 . . 126.4 ?
C2 C3 C4 . . 106.98(16) ?
C2 C3 H3 . . 126.5 ?
C4 C3 H3 . . 126.5 ?
N1 C4 C5 1 . 126.04(15) ?
N1 C4 C5 . . 126.04(15) ?
N1 C4 C3 1 . 110.39(15) ?
N1 C4 C3 . . 110.39(15) ?
C5 C4 C3 . . 123.54(16) ?
C6 C5 C4 . . 127.41(16) ?
C6 C5 C11 . . 116.30(16) ?
C4 C5 C11 . . 116.24(15) ?
N2 C6 C5 . . 125.89(16) ?
N2 C6 C7 . . 108.35(15) ?
C5 C6 C7 . . 125.76(16) ?
C8 C7 C6 . . 107.75(15) ?
C8 C7 H7 . . 126.1 ?
C6 C7 H7 . . 126.1 ?
C7 C8 C9 . . 107.68(16) ?
C7 C8 H8 . . 126.2 ?
C9 C8 H8 . . 126.2 ?
N2 C9 C10 . . 125.41(16) ?
N2 C9 C8 . . 107.57(15) ?
C10 C9 C8 . . 127.02(16) ?
C9 C10 C1 . 3_756 123.78(16) ?
C9 C10 C23 . . 118.80(16) ?
C1 C10 C23 3_756 . 117.38(15) ?
C12 C11 C5 . . 176.83(19) ?
C11 C12 C13 . . 176.46(19) ?
C18 C13 C14 . . 116.06(15) ?
C18 C13 C12 . . 122.29(16) ?
C14 C13 C12 . . 121.62(16) ?
F1 C14 C15 . . 119.59(16) ?
F1 C14 C13 . . 118.61(15) ?
C15 C14 C13 . . 121.79(16) ?
F2 C15 C14 . . 118.62(16) ?
F2 C15 C16 . . 118.89(15) ?
C14 C15 C16 . . 122.48(16) ?
C17 C16 C15 . . 115.50(16) ?
C17 C16 C19 . . 122.68(17) ?
C15 C16 C19 . . 121.82(16) ?
F3 C17 C18 . . 118.18(16) ?
F3 C17 C16 . . 119.07(15) ?
C18 C17 C16 . . 122.73(16) ?
F4 C18 C17 . . 119.35(16) ?
F4 C18 C13 . . 119.23(15) ?
C17 C18 C13 . . 121.41(16) ?
C16 C19 C20 . . 114.26(15) ?
C16 C19 H19A . . 108.7 ?
C20 C19 H19A . . 108.7 ?
C16 C19 H19B . . 108.7 ?
C20 C19 H19B . . 108.7 ?
H19A C19 H19B . . 107.6 ?
C21 C20 C19 . . 114.79(16) ?
C21 C20 H20A . . 108.6 ?
C19 C20 H20A . . 108.6 ?
C21 C20 H20B . . 108.6 ?
C19 C20 H20B . . 108.6 ?
H20A C20 H20B . . 107.5 ?
C20 C21 C22 . . 112.27(17) ?
C20 C21 H21A . . 109.2 ?
C22 C21 H21A . . 109.2 ?
C20 C21 H21B . . 109.2 ?
C22 C21 H21B . . 109.2 ?
H21A C21 H21B . . 107.9 ?
C21 C22 H22A . . 109.5 ?
C21 C22 H22B . . 109.5 ?
H22A C22 H22B . . 109.5 ?
C21 C22 H22C . . 109.5 ?
H22A C22 H22C . . 109.5 ?
H22B C22 H22C . . 109.5 ?
C10 C23 C24 . . 113.33(14) ?
C10 C23 H23A . . 108.9 ?
C24 C23 H23A . . 108.9 ?
C10 C23 H23B . . 108.9 ?
C24 C23 H23B . . 108.9 ?
H23A C23 H23B . . 107.7 ?
C25 C24 C23 . . 112.38(14) ?
C25 C24 H24A . . 109.1 ?
C23 C24 H24A . . 109.1 ?
C25 C24 H24B . . 109.1 ?
C23 C24 H24B . . 109.1 ?
H24A C24 H24B . . 107.9 ?
C24 C25 H25A . . 109.5 ?
C24 C25 H25B . . 109.5 ?
H25A C25 H25B . . 109.5 ?
C24 C25 H25C . . 109.5 ?
H25A C25 H25C . . 109.5 ?
H25B C25 H25C . . 109.5 ?

loop_
_geom_bond_atom_site_label_1
_geom_bond_atom_site_label_2
_geom_bond_site_symmetry_2
_geom_bond_distance
_geom_bond_publ_flag
N1 C4 . 1.364(2) ?
N1 C1 . 1.379(2) ?
N2 C6 . 1.362(2) ?
N2 C9 . 1.377(2) ?
N2 H1 . 0.85(3) ?
C1 N1 1 1.379(2) ?
C1 C10 3_756 1.406(2) ?
C1 C2 . 1.444(2) ?
C2 C3 . 1.344(2) ?
C2 H2 . 0.9500 ?
C3 C4 . 1.436(2) ?
C3 H3 . 0.9500 ?
C4 N1 1 1.364(2) ?
C4 C5 . 1.407(2) ?
C5 C6 . 1.405(2) ?
C5 C11 . 1.434(2) ?
C6 C7 . 1.427(2) ?
C7 C8 . 1.355(2) ?
C7 H7 . 0.9500 ?
C8 C9 . 1.435(2) ?
C8 H8 . 0.9500 ?
C9 C10 . 1.399(2) ?
C10 C1 3_756 1.406(2) ?
C10 C23 . 1.512(2) ?
C11 C12 . 1.195(2) ?
C12 C13 . 1.424(2) ?
C13 C18 . 1.394(2) ?
C13 C14 . 1.395(2) ?
C14 F1 . 1.3472(19) ?
C14 C15 . 1.369(2) ?
C15 F2 . 1.3521(19) ?
C15 C16 . 1.390(2) ?
C16 C17 . 1.387(3) ?
C16 C19 . 1.510(2) ?
C17 F3 . 1.352(2) ?
C17 C18 . 1.373(2) ?
C18 F4 . 1.3429(19) ?
C19 C20 . 1.528(3) ?
C19 H19A . 0.9900 ?
C19 H19B . 0.9900 ?
C20 C21 . 1.517(3) ?
C20 H20A . 0.9900 ?
C20 H20B . 0.9900 ?
C21 C22 . 1.522(3) ?
C21 H21A . 0.9900 ?
C21 H21B . 0.9900 ?
C22 H22A . 0.9800 ?
C22 H22B . 0.9800 ?
C22 H22C . 0.9800 ?
C23 C24 . 1.532(2) ?
C23 H23A . 0.9900 ?
C23 H23B . 0.9900 ?
C24 C25 . 1.515(2) ?
C24 H24A . 0.9900 ?
C24 H24B . 0.9900 ?
C25 H25A . 0.9800 ?
C25 H25B . 0.9800 ?
C25 H25C . 0.9800 ?

loop_
_geom_hbond_atom_site_label_D
_geom_hbond_atom_site_label_H
_geom_hbond_atom_site_label_A
_geom_hbond_site_symmetry_A
_geom_hbond_distance_DH
_geom_hbond_distance_HA
_geom_hbond_distance_DA
_geom_hbond_angle_DHA
N2 H1 N1 1 0.85(3) 2.47(3) 2.980(2) 119(2)
N2 H1 N1 3_756 0.85(3) 2.28(3) 2.840(2) 124(3)

loop_
_geom_torsion_atom_site_label_1
_geom_torsion_atom_site_label_2
_geom_torsion_atom_site_label_3
_geom_torsion_atom_site_label_4
_geom_torsion_site_symmetry_1
_geom_torsion_site_symmetry_2
_geom_torsion_site_symmetry_3
_geom_torsion_site_symmetry_4
_geom_torsion
_geom_torsion_publ_flag
C4 N1 C1 C10 . . . 3_756 179.68(16) ?
C4 N1 C1 C2 . . . . -1.15(18) ?
N1 C1 C2 C3 1 . . . 0.6(2) ?
N1 C1 C2 C3 . . . . 0.6(2) ?
C10 C1 C2 C3 3_756 . . . 179.81(16) ?
C1 C2 C3 C4 . . . . 0.1(2) ?
C1 N1 C4 C5 . . . . -176.85(16) ?
C1 N1 C4 C3 . . . . 1.25(18) ?
C2 C3 C4 N1 . . . 1 -0.9(2) ?
C2 C3 C4 N1 . . . . -0.9(2) ?
C2 C3 C4 C5 . . . . 177.27(16) ?
N1 C4 C5 C6 1 . . . -1.3(3) ?
N1 C4 C5 C6 . . . . -1.3(3) ?
C3 C4 C5 C6 . . . . -179.20(17) ?
N1 C4 C5 C11 1 . . . 175.94(16) ?
N1 C4 C5 C11 . . . . 175.94(16) ?
C3 C4 C5 C11 . . . . -1.9(2) ?
C9 N2 C6 C5 . . . . -178.90(16) ?
C9 N2 C6 C7 . . . . 0.45(19) ?
C4 C5 C6 N2 . . . . -2.5(3) ?
C11 C5 C6 N2 . . . . -179.74(16) ?
C4 C5 C6 C7 . . . . 178.29(17) ?
C11 C5 C6 C7 . . . . 1.0(3) ?
N2 C6 C7 C8 . . . . -0.4(2) ?
C5 C6 C7 C8 . . . . 178.91(17) ?
C6 C7 C8 C9 . . . . 0.25(19) ?
C6 N2 C9 C10 . . . . -179.17(16) ?
C6 N2 C9 C8 . . . . -0.30(19) ?
C7 C8 C9 N2 . . . . 0.02(19) ?
C7 C8 C9 C10 . . . . 178.87(17) ?
N2 C9 C10 C1 . . . 3_756 3.7(3) ?
C8 C9 C10 C1 . . . 3_756 -174.95(17) ?
N2 C9 C10 C23 . . . . -178.80(15) ?
C8 C9 C10 C23 . . . . 2.5(3) ?
C18 C13 C14 F1 . . . . -179.73(14) ?
C12 C13 C14 F1 . . . . -1.3(2) ?
C18 C13 C14 C15 . . . . -0.9(2) ?
C12 C13 C14 C15 . . . . 177.60(17) ?
F1 C14 C15 F2 . . . . 0.1(2) ?
C13 C14 C15 F2 . . . . -178.79(15) ?
F1 C14 C15 C16 . . . . 179.07(15) ?
C13 C14 C15 C16 . . . . 0.2(3) ?
F2 C15 C16 C17 . . . . -179.84(15) ?
C14 C15 C16 C17 . . . . 1.2(3) ?
F2 C15 C16 C19 . . . . 1.2(3) ?
C14 C15 C16 C19 . . . . -177.84(16) ?
C15 C16 C17 F3 . . . . 179.87(15) ?
C19 C16 C17 F3 . . . . -1.1(3) ?
C15 C16 C17 C18 . . . . -1.9(3) ?
C19 C16 C17 C18 . . . . 177.06(17) ?
F3 C17 C18 F4 . . . . -0.7(2) ?
C16 C17 C18 F4 . . . . -178.91(16) ?
F3 C17 C18 C13 . . . . 179.56(15) ?
C16 C17 C18 C13 . . . . 1.3(3) ?
C14 C13 C18 F4 . . . . -179.64(15) ?
C12 C13 C18 F4 . . . . 1.9(2) ?
C14 C13 C18 C17 . . . . 0.1(2) ?
C12 C13 C18 C17 . . . . -178.34(17) ?
C17 C16 C19 C20 . . . . 96.9(2) ?
C15 C16 C19 C20 . . . . -84.1(2) ?
C16 C19 C20 C21 . . . . -63.4(2) ?
C19 C20 C21 C22 . . . . -173.90(16) ?
C9 C10 C23 C24 . . . . -95.93(19) ?
C1 C10 C23 C24 3_756 . . . 81.73(19) ?
C10 C23 C24 C25 . . . . -168.34(15) ?
